data_2227827
loop_
_publ_author_name
'Harrison, William T. A.'
'Chidan Kumar, C. S.'
'Yathirajan, H. S.'
'Mayekar, A. N.'
'Narayana, B.'

_publ_section_title
;
 (<i>E</i>)-1-(2,5-Dichloro-3-thienyl)-3-(3,4-dimethoxyphenyl)prop-2-en-1-one
;
_journal_coeditor_code NG5014
_journal_issue 10
_journal_name_full 'Acta Crystallographica Section E'
_journal_page_first o2479
_journal_paper_doi 10.1107/S1600536810035142
_journal_volume 66
_journal_year 2010
_chemical_formula_iupac 'C15 H12 Cl2 O3 S'
_chemical_formula_moiety 'C15 H12 Cl2 O3 S'
_chemical_formula_sum 'C15 H12 Cl2 O3 S'
_chemical_formula_weight 343.21
_chemical_name_systematic
;
(<i>E</i>)-1-(2,5-Dichloro-3-thienyl)-3-(3,4-dimethoxyphenyl)prop-2-en-1-one
;
_space_group_IT_number 14
_symmetry_cell_setting monoclinic
_symmetry_space_group_name_Hall '-P 2yn'
_symmetry_space_group_name_H-M 'P 1 21/n 1'
_atom_sites_solution_hydrogens geom
_atom_sites_solution_primary direct
_atom_sites_solution_secondary difmap
_audit_creation_method SHELXL-97
_cell_angle_alpha 90.00
_cell_angle_beta 100.1810(10)
_cell_angle_gamma 90.00
_cell_formula_units_Z 4
_cell_length_a 8.9331(2)
_cell_length_b 8.9997(2)
_cell_length_c 18.8210(5)
_cell_measurement_reflns_used 20728
_cell_measurement_temperature 120(2)
_cell_measurement_theta_max 27.48
_cell_measurement_theta_min 2.91
_cell_volume 1489.29(6)
_computing_cell_refinement 'COLLECT (Nonius, 1998)'
_computing_data_collection 'COLLECT (Nonius, 1998)'
_computing_data_reduction 'DENZO (Otwinowski & Minor, 1997)'
_computing_molecular_graphics 'ORTEP-3 ( Farrugia (1997)'
_computing_publication_material 'publCIF (Westrip, 2010)'
_computing_structure_refinement 'SHELXL97 (Sheldrick, 2008)'
_computing_structure_solution 'SHELXS97 (Sheldrick, 2008)'
_diffrn_ambient_temperature 120(2)
_diffrn_measured_fraction_theta_full 0.994
_diffrn_measured_fraction_theta_max 0.994
_diffrn_measurement_device_type 'Nonius KappaCCD'
_diffrn_measurement_method '\w and \f'
_diffrn_radiation_monochromator graphite
_diffrn_radiation_source 'fine-focus sealed tube'
_diffrn_radiation_type MoK\a
_diffrn_radiation_wavelength 0.71073
_diffrn_reflns_av_R_equivalents 0.0563
_diffrn_reflns_av_sigmaI/netI 0.0421
_diffrn_reflns_limit_h_max 11
_diffrn_reflns_limit_h_min -11
_diffrn_reflns_limit_k_max 11
_diffrn_reflns_limit_k_min -11
_diffrn_reflns_limit_l_max 24
_diffrn_reflns_limit_l_min -24
_diffrn_reflns_number 22032
_diffrn_reflns_theta_full 27.55
_diffrn_reflns_theta_max 27.55
_diffrn_reflns_theta_min 3.16
_diffrn_standards_decay_% 0
_exptl_absorpt_coefficient_mu 0.582
_exptl_absorpt_correction_T_max 0.944
_exptl_absorpt_correction_T_min 0.873
_exptl_absorpt_correction_type multi-scan
_exptl_absorpt_process_details '[SADABS (Bruker, 2003) and Blessing (1995)]'
_exptl_crystal_colour yellow
_exptl_crystal_density_diffrn 1.531
_exptl_crystal_density_method 'not measured'
_exptl_crystal_description fragment
_exptl_crystal_F_000 704
_exptl_crystal_size_max 0.24
_exptl_crystal_size_mid 0.12
_exptl_crystal_size_min 0.10
_refine_diff_density_max 0.719
_refine_diff_density_min -0.413
_refine_ls_extinction_coef 0.011(2)
_refine_ls_extinction_expression Fc^*^=kFc[1+0.001xFc^2^\l^3^/sin(2\q)]^-1/4^
_refine_ls_extinction_method 'SHELXL97 (Sheldrick, 2008)'
_refine_ls_goodness_of_fit_ref 1.100
_refine_ls_hydrogen_treatment constr
_refine_ls_matrix_type full
_refine_ls_number_parameters 193
_refine_ls_number_reflns 3424
_refine_ls_number_restraints 0
_refine_ls_restrained_S_all 1.100
_refine_ls_R_factor_all 0.0622
_refine_ls_R_factor_gt 0.0482
_refine_ls_shift/su_max 0.000
_refine_ls_shift/su_mean 0.000
_refine_ls_structure_factor_coef Fsqd
_refine_ls_weighting_details 'calc w=1/[\s^2^(Fo^2^)+(0.0340P)^2^+1.9239P] where P=(Fo^2^+2Fc^2^)/3'
_refine_ls_weighting_scheme calc
_refine_ls_wR_factor_gt 0.1068
_refine_ls_wR_factor_ref 0.1125
_reflns_number_gt 2834
_reflns_number_total 3424
_reflns_threshold_expression I>2\s(I)
_cod_data_source_file ng5014.cif
_cod_data_source_block I
_cod_original_sg_symbol_H-M 'P 21/n'
_cod_database_code 2227827
_cod_database_fobs_code 2227827

loop_
_symmetry_equiv_pos_as_xyz
'x, y, z'
'-x+1/2, y+1/2, -z+1/2'
'-x, -y, -z'
'x-1/2, -y-1/2, z-1/2'

loop_
_atom_site_type_symbol
_atom_site_label
_atom_site_fract_x
_atom_site_fract_y
_atom_site_fract_z
_atom_site_U_iso_or_equiv
_atom_site_adp_type
_atom_site_calc_flag
_atom_site_refinement_flags
_atom_site_occupancy
_atom_site_disorder_assembly
_atom_site_disorder_group
C C1 0.4943(3) 0.2226(3) 0.72975(12) 0.0218(5) Uani d . 1 . .
C C2 0.5681(3) 0.2506(3) 0.67246(14) 0.0253(5) Uani d . 1 . .
H H2 0.6632 0.2050 0.6705 0.030 Uiso calc R 1 . .
C C3 0.5013(3) 0.3471(3) 0.61723(14) 0.0273(5) Uani d . 1 . .
H H3 0.5512 0.3644 0.5774 0.033 Uiso calc R 1 . .
C C4 0.3644(3) 0.4175(3) 0.61939(13) 0.0248(5) Uani d . 1 . .
C C5 0.2908(3) 0.3901(3) 0.67817(13) 0.0227(5) Uani d . 1 . .
H H5 0.1977 0.4388 0.6809 0.027 Uiso calc R 1 . .
C C6 0.3533(3) 0.2927(3) 0.73192(12) 0.0207(5) Uani d . 1 . .
C C7 0.2948(3) 0.5123(3) 0.55890(14) 0.0269(5) Uani d . 1 . .
H H7 0.3459 0.5142 0.5187 0.032 Uiso calc R 1 . .
C C8 0.1686(3) 0.5971(3) 0.55235(13) 0.0232(5) Uani d . 1 . .
H H8 0.1154 0.6027 0.5918 0.028 Uiso calc R 1 . .
C C9 0.1115(3) 0.6799(3) 0.48719(13) 0.0230(5) Uani d . 1 . .
C C10 -0.0865(3) 0.8706(3) 0.43372(13) 0.0217(5) Uani d . 1 . .
C C11 -0.0291(3) 0.7698(3) 0.48589(12) 0.0213(5) Uani d . 1 . .
C C12 -0.1241(3) 0.7591(3) 0.53941(13) 0.0265(5) Uani d . 1 . .
H H12 -0.1035 0.6955 0.5803 0.032 Uiso calc R 1 . .
C C13 -0.2457(3) 0.8490(3) 0.52538(14) 0.0298(6) Uani d . 1 . .
C C14 0.6852(3) 0.0533(3) 0.78546(16) 0.0382(7) Uani d . 1 . .
H H14A 0.7073 -0.0128 0.8274 0.057 Uiso calc R 1 . .
H H14B 0.7672 0.1264 0.7875 0.057 Uiso calc R 1 . .
H H14C 0.6776 -0.0053 0.7411 0.057 Uiso calc R 1 . .
C C15 0.1441(3) 0.3186(3) 0.79360(15) 0.0317(6) Uani d . 1 . .
H H15A 0.1087 0.2819 0.8368 0.047 Uiso calc R 1 . .
H H15B 0.0709 0.2905 0.7505 0.047 Uiso calc R 1 . .
H H15C 0.1532 0.4270 0.7960 0.047 Uiso calc R 1 . .
O O1 0.5440(2) 0.1289(2) 0.78610(9) 0.0284(4) Uani d . 1 . .
O O2 0.28886(19) 0.25494(19) 0.78990(9) 0.0265(4) Uani d . 1 . .
O O3 0.1727(2) 0.6738(2) 0.43354(10) 0.0417(5) Uani d . 1 . .
S S1 -0.25196(7) 0.95280(7) 0.44816(4) 0.02811(19) Uani d . 1 . .
Cl Cl1 -0.01562(8) 0.92675(7) 0.35926(3) 0.03212(19) Uani d . 1 . .
Cl Cl2 -0.38786(8) 0.86816(11) 0.57543(4) 0.0513(3) Uani d . 1 . .

loop_
_atom_site_aniso_label
_atom_site_aniso_U_11
_atom_site_aniso_U_22
_atom_site_aniso_U_33
_atom_site_aniso_U_12
_atom_site_aniso_U_13
_atom_site_aniso_U_23
C1 0.0237(11) 0.0212(12) 0.0189(11) -0.0020(9) -0.0004(9) -0.0012(9)
C2 0.0203(11) 0.0268(13) 0.0298(13) -0.0032(10) 0.0076(10) -0.0045(10)
C3 0.0309(13) 0.0281(13) 0.0250(13) -0.0083(11) 0.0105(10) 0.0000(10)
C4 0.0299(13) 0.0216(12) 0.0238(12) -0.0040(10) 0.0073(10) 0.0007(10)
C5 0.0266(12) 0.0204(12) 0.0213(12) -0.0007(9) 0.0050(10) -0.0023(9)
C6 0.0256(11) 0.0190(11) 0.0182(11) -0.0033(9) 0.0056(9) -0.0021(9)
C7 0.0264(12) 0.0298(14) 0.0260(13) -0.0011(10) 0.0084(10) 0.0025(10)
C8 0.0204(11) 0.0237(12) 0.0267(12) 0.0006(9) 0.0074(10) -0.0039(10)
C9 0.0220(11) 0.0271(13) 0.0208(12) 0.0034(10) 0.0062(9) -0.0009(10)
C10 0.0195(11) 0.0242(12) 0.0211(12) 0.0005(9) 0.0025(9) -0.0032(9)
C11 0.0213(11) 0.0247(12) 0.0180(11) 0.0003(9) 0.0040(9) -0.0030(9)
C12 0.0261(12) 0.0357(14) 0.0181(12) 0.0048(11) 0.0051(10) -0.0003(10)
C13 0.0265(12) 0.0410(15) 0.0232(13) 0.0034(11) 0.0077(10) -0.0050(11)
C14 0.0296(14) 0.0439(17) 0.0400(16) 0.0158(12) 0.0033(12) 0.0039(13)
C15 0.0320(13) 0.0358(15) 0.0307(14) 0.0038(11) 0.0152(11) -0.0037(11)
O1 0.0297(9) 0.0313(10) 0.0242(9) 0.0095(8) 0.0045(7) 0.0036(7)
O2 0.0308(9) 0.0277(9) 0.0230(9) 0.0043(7) 0.0106(7) 0.0036(7)
O3 0.0426(11) 0.0582(14) 0.0277(10) 0.0238(10) 0.0159(9) 0.0103(9)
S1 0.0233(3) 0.0303(4) 0.0296(3) 0.0064(3) 0.0016(2) -0.0019(3)
Cl1 0.0378(4) 0.0324(4) 0.0278(3) -0.0019(3) 0.0102(3) 0.0059(3)
Cl2 0.0363(4) 0.0820(6) 0.0411(4) 0.0219(4) 0.0215(3) 0.0036(4)

loop_
_atom_type_symbol
_atom_type_description
_atom_type_scat_dispersion_real
_atom_type_scat_dispersion_imag
_atom_type_scat_source
C C 0.0033 0.0016 'International Tables Vol C Tables 4.2.6.8 and 6.1.1.4'
H H 0.0000 0.0000 'International Tables Vol C Tables 4.2.6.8 and 6.1.1.4'
O O 0.0106 0.0060 'International Tables Vol C Tables 4.2.6.8 and 6.1.1.4'
S S 0.1246 0.1234 'International Tables Vol C Tables 4.2.6.8 and 6.1.1.4'
Cl Cl 0.1484 0.1585 'International Tables Vol C Tables 4.2.6.8 and 6.1.1.4'

loop_
_geom_angle_atom_site_label_1
_geom_angle_atom_site_label_2
_geom_angle_atom_site_label_3
_geom_angle_site_symmetry_1
_geom_angle_site_symmetry_3
_geom_angle
_geom_angle_publ_flag
O1 C1 C2 . . 125.7(2) ?
O1 C1 C6 . . 114.9(2) ?
C2 C1 C6 . . 119.4(2) ?
C1 C2 C3 . . 119.4(2) ?
C1 C2 H2 . . 120.3 ?
C3 C2 H2 . . 120.3 ?
C4 C3 C2 . . 121.5(2) ?
C4 C3 H3 . . 119.2 ?
C2 C3 H3 . . 119.2 ?
C3 C4 C5 . . 118.8(2) ?
C3 C4 C7 . . 119.9(2) ?
C5 C4 C7 . . 121.3(2) ?
C6 C5 C4 . . 120.3(2) ?
C6 C5 H5 . . 119.9 ?
C4 C5 H5 . . 119.9 ?
O2 C6 C5 . . 124.9(2) ?
O2 C6 C1 . . 114.6(2) ?
C5 C6 C1 . . 120.6(2) ?
C8 C7 C4 . . 129.2(2) ?
C8 C7 H7 . . 115.4 ?
C4 C7 H7 . . 115.4 ?
C7 C8 C9 . . 122.1(2) ?
C7 C8 H8 . . 118.9 ?
C9 C8 H8 . . 118.9 ?
O3 C9 C8 . . 122.1(2) ?
O3 C9 C11 . . 120.4(2) ?
C8 C9 C11 . . 117.5(2) ?
C11 C10 Cl1 . . 129.58(18) ?
C11 C10 S1 . . 113.31(18) ?
Cl1 C10 S1 . . 117.10(14) ?
C10 C11 C12 . . 110.9(2) ?
C10 C11 C9 . . 125.4(2) ?
C12 C11 C9 . . 123.7(2) ?
C13 C12 C11 . . 112.4(2) ?
C13 C12 H12 . . 123.8 ?
C11 C12 H12 . . 123.8 ?
C12 C13 Cl2 . . 127.1(2) ?
C12 C13 S1 . . 113.43(19) ?
Cl2 C13 S1 . . 119.47(16) ?
O1 C14 H14A . . 109.5 ?
O1 C14 H14B . . 109.5 ?
H14A C14 H14B . . 109.5 ?
O1 C14 H14C . . 109.5 ?
H14A C14 H14C . . 109.5 ?
H14B C14 H14C . . 109.5 ?
O2 C15 H15A . . 109.5 ?
O2 C15 H15B . . 109.5 ?
H15A C15 H15B . . 109.5 ?
O2 C15 H15C . . 109.5 ?
H15A C15 H15C . . 109.5 ?
H15B C15 H15C . . 109.5 ?
C1 O1 C14 . . 116.9(2) ?
C6 O2 C15 . . 116.97(19) ?
C10 S1 C13 . . 89.97(12) ?

loop_
_geom_bond_atom_site_label_1
_geom_bond_atom_site_label_2
_geom_bond_site_symmetry_2
_geom_bond_distance
_geom_bond_publ_flag
C1 O1 . 1.367(3) ?
C1 C2 . 1.383(3) ?
C1 C6 . 1.415(3) ?
C2 C3 . 1.404(4) ?
C2 H2 . 0.9500 ?
C3 C4 . 1.385(4) ?
C3 H3 . 0.9500 ?
C4 C5 . 1.405(3) ?
C4 C7 . 1.470(3) ?
C5 C6 . 1.380(3) ?
C5 H5 . 0.9500 ?
C6 O2 . 1.364(3) ?
C7 C8 . 1.348(3) ?
C7 H7 . 0.9500 ?
C8 C9 . 1.448(3) ?
C8 H8 . 0.9500 ?
C9 O3 . 1.231(3) ?
C9 C11 . 1.491(3) ?
C10 C11 . 1.368(3) ?
C10 Cl1 . 1.713(2) ?
C10 S1 . 1.717(2) ?
C11 C12 . 1.430(3) ?
C12 C13 . 1.343(4) ?
C12 H12 . 0.9500 ?
C13 Cl2 . 1.718(3) ?
C13 S1 . 1.720(3) ?
C14 O1 . 1.435(3) ?
C14 H14A . 0.9800 ?
C14 H14B . 0.9800 ?
C14 H14C . 0.9800 ?
C15 O2 . 1.427(3) ?
C15 H15A . 0.9800 ?
C15 H15B . 0.9800 ?
C15 H15C . 0.9800 ?

loop_
_geom_hbond_atom_site_label_D
_geom_hbond_atom_site_label_H
_geom_hbond_atom_site_label_A
_geom_hbond_site_symmetry_A
_geom_hbond_distance_DH
_geom_hbond_distance_HA
_geom_hbond_distance_DA
_geom_hbond_angle_DHA
C3 H3 O3 3_666 0.95 2.53 3.227(3) 130
C12 H12 O1 2_556 0.95 2.55 3.441(3) 157
C14 H14A O3 4_666 0.98 2.53 3.474(3) 161
C15 H15B Cl1 3_566 0.98 2.82 3.647(3) 142

loop_
_geom_torsion_atom_site_label_1
_geom_torsion_atom_site_label_2
_geom_torsion_atom_site_label_3
_geom_torsion_atom_site_label_4
_geom_torsion_site_symmetry_1
_geom_torsion_site_symmetry_2
_geom_torsion_site_symmetry_3
_geom_torsion_site_symmetry_4
_geom_torsion
_geom_torsion_publ_flag
O1 C1 C2 C3 . . . . 178.3(2) ?
C6 C1 C2 C3 . . . . -0.5(4) ?
C1 C2 C3 C4 . . . . 1.3(4) ?
C2 C3 C4 C5 . . . . -0.5(4) ?
C2 C3 C4 C7 . . . . -177.2(2) ?
C3 C4 C5 C6 . . . . -1.1(4) ?
C7 C4 C5 C6 . . . . 175.6(2) ?
C4 C5 C6 O2 . . . . -177.8(2) ?
C4 C5 C6 C1 . . . . 1.9(4) ?
O1 C1 C6 O2 . . . . -0.3(3) ?
C2 C1 C6 O2 . . . . 178.7(2) ?
O1 C1 C6 C5 . . . . 179.9(2) ?
C2 C1 C6 C5 . . . . -1.1(3) ?
C3 C4 C7 C8 . . . . -175.4(3) ?
C5 C4 C7 C8 . . . . 8.0(4) ?
C4 C7 C8 C9 . . . . -177.4(2) ?
C7 C8 C9 O3 . . . . 2.2(4) ?
C7 C8 C9 C11 . . . . 179.9(2) ?
Cl1 C10 C11 C12 . . . . 178.78(19) ?
S1 C10 C11 C12 . . . . 0.2(3) ?
Cl1 C10 C11 C9 . . . . -2.3(4) ?
S1 C10 C11 C9 . . . . 179.10(19) ?
O3 C9 C11 C10 . . . . -12.1(4) ?
C8 C9 C11 C10 . . . . 170.1(2) ?
O3 C9 C11 C12 . . . . 166.6(3) ?
C8 C9 C11 C12 . . . . -11.1(4) ?
C10 C11 C12 C13 . . . . 0.4(3) ?
C9 C11 C12 C13 . . . . -178.6(2) ?
C11 C12 C13 Cl2 . . . . 179.3(2) ?
C11 C12 C13 S1 . . . . -0.8(3) ?
C2 C1 O1 C14 . . . . 0.1(4) ?
C6 C1 O1 C14 . . . . 178.9(2) ?
C5 C6 O2 C15 . . . . 1.8(3) ?
C1 C6 O2 C15 . . . . -178.0(2) ?
C11 C10 S1 C13 . . . . -0.5(2) ?
Cl1 C10 S1 C13 . . . . -179.29(16) ?
C12 C13 S1 C10 . . . . 0.7(2) ?
Cl2 C13 S1 C10 . . . . -179.34(18) ?

loop_
_cod_related_entry_id
_cod_related_entry_database
_cod_related_entry_code
1 ChemSpider 22844563
